data_4508514
loop_
_publ_author_name
'Nath, Bhaskar'
'Baruah, Jubaraj B.'

_publ_section_title
;
 Polymorphs, Solvates, Polymorphs of Solvate and Cs+--\p Interactions of
 Fluorine-Substitutedbis-Phenols
;
_journal_issue 11
_journal_name_full 'Crystal Growth &amp; Design'
_journal_page_first 5146
_journal_paper_doi 10.1021/cg401220x
_journal_volume 13
_journal_year 2013
_chemical_formula_sum 'C25 H27 F O3'
_chemical_formula_weight 394.47
_chemical_name_systematic
; 
 ? 
;
_space_group_IT_number 14
_symmetry_cell_setting monoclinic
_symmetry_space_group_name_Hall '-P 2yn'
_symmetry_space_group_name_H-M 'P 1 21/n 1'
_atom_sites_solution_hydrogens geom
_atom_sites_solution_primary direct
_atom_sites_solution_secondary difmap
_audit_creation_method SHELXL-97
_cell_angle_alpha 90.00
_cell_angle_beta 104.929(8)
_cell_angle_gamma 90.00
_cell_formula_units_Z 4
_cell_length_a 10.1337(9)
_cell_length_b 11.8820(7)
_cell_length_c 18.8355(16)
_cell_measurement_temperature 296(2)
_cell_volume 2191.4(3)
_computing_structure_refinement 'SHELXL-97 (Sheldrick, 1997)'
_computing_structure_solution 'SHELXS-97 (Sheldrick, 1990)'
_diffrn_ambient_temperature 296(2)
_diffrn_measured_fraction_theta_full 0.998
_diffrn_measured_fraction_theta_max 0.998
_diffrn_radiation_monochromator graphite
_diffrn_radiation_source 'fine-focus sealed tube'
_diffrn_radiation_type MoK\a
_diffrn_radiation_wavelength 0.71073
_diffrn_reflns_av_R_equivalents 0.0617
_diffrn_reflns_av_sigmaI/netI 0.1351
_diffrn_reflns_limit_h_max 7
_diffrn_reflns_limit_h_min -12
_diffrn_reflns_limit_k_max 10
_diffrn_reflns_limit_k_min -14
_diffrn_reflns_limit_l_max 22
_diffrn_reflns_limit_l_min -22
_diffrn_reflns_number 8340
_diffrn_reflns_theta_full 25.25
_diffrn_reflns_theta_max 25.25
_diffrn_reflns_theta_min 3.12
_exptl_absorpt_coefficient_mu 0.083
_exptl_absorpt_correction_type none
_exptl_crystal_colour colorless
_exptl_crystal_density_diffrn 1.196
_exptl_crystal_density_method 'not measured'
_exptl_crystal_description needle
_exptl_crystal_F_000 840
_exptl_crystal_size_max 0.33
_exptl_crystal_size_mid 0.24
_exptl_crystal_size_min 0.16
_refine_diff_density_max 0.216
_refine_diff_density_min -0.205
_refine_diff_density_rms 0.049
_refine_ls_extinction_method none
_refine_ls_goodness_of_fit_ref 1.124
_refine_ls_hydrogen_treatment mixed
_refine_ls_matrix_type full
_refine_ls_number_parameters 274
_refine_ls_number_reflns 3966
_refine_ls_number_restraints 2
_refine_ls_restrained_S_all 1.124
_refine_ls_R_factor_all 0.1862
_refine_ls_R_factor_gt 0.0731
_refine_ls_shift/su_max 0.000
_refine_ls_shift/su_mean 0.000
_refine_ls_structure_factor_coef Fsqd
_refine_ls_weighting_details 'calc w=1/[\s^2^(Fo^2^)+(0.0001P)^2^+0.3200P] where P=(Fo^2^+2Fc^2^)/3'
_refine_ls_weighting_scheme calc
_refine_ls_wR_factor_gt 0.0814
_refine_ls_wR_factor_ref 0.1135
_reflns_number_gt 2664
_reflns_number_total 3966
_reflns_threshold_expression >2sigma(I)
_cod_data_source_file cg401220x_si_009.cif
_cod_data_source_block 2e
_cod_depositor_comments
;
The following automatic conversions were performed:

'_symmetry_cell_setting' value 'Monoclinic' changed to 'monoclinic'
according to /home/saulius/struct/CIF-dictionaries/cif_core.dic
dictionary named 'cif_core.dic' version 2.4.2 from 2011-04-26.

Automatic conversion script
Id: cif_fix_values 1891 2012-01-12 08:04:46Z andrius 
;
_cod_original_sg_symbol_H-M P21/n
_cod_database_code 4508514

loop_
_symmetry_equiv_pos_as_xyz
'x, y, z'
'-x+1/2, y+1/2, -z+1/2'
'-x, -y, -z'
'x-1/2, -y-1/2, z-1/2'

loop_
_atom_site_label
_atom_site_type_symbol
_atom_site_fract_x
_atom_site_fract_y
_atom_site_fract_z
_atom_site_U_iso_or_equiv
_atom_site_adp_type
_atom_site_occupancy
_atom_site_symmetry_multiplicity
_atom_site_calc_flag
_atom_site_refinement_flags
C10 C 0.6712(4) 0.2170(3) 0.0374(2) 0.0402(10) Uani 1 1 d .
C11 C 0.7934(5) 0.2403(4) 0.0867(3) 0.0669(15) Uani 1 1 d .
C15 C 0.6806(5) 0.1460(3) -0.0191(2) 0.0576(13) Uani 1 1 d .
H15 H 0.6010 0.1248 -0.0535 0.069 Uiso 1 1 calc R
C12 C 0.9184(5) 0.2008(4) 0.0821(3) 0.087(2) Uani 1 1 d .
H12 H 0.9977 0.2195 0.1176 0.104 Uiso 1 1 calc R
C14 C 0.8051(6) 0.1049(4) -0.0262(3) 0.0787(17) Uani 1 1 d .
H14 H 0.8081 0.0581 -0.0653 0.094 Uiso 1 1 calc R
C13 C 0.9227(5) 0.1337(4) 0.0245(4) 0.0824(18) Uani 1 1 d .
H13 H 1.0062 0.1072 0.0195 0.099 Uiso 1 1 calc R
C9 C 0.5380(4) 0.2672(3) 0.0449(2) 0.0404(11) Uani 1 1 d .
H9 H 0.5584 0.3452 0.0608 0.049 Uiso 1 1 calc R
C16 C 0.4315(4) 0.2732(3) -0.0294(2) 0.0387(10) Uani 1 1 d .
C18 C 0.3570(5) 0.3614(3) -0.1495(2) 0.0494(12) Uani 1 1 d .
C21 C 0.3194(4) 0.2031(3) -0.0486(2) 0.0429(11) Uani 1 1 d .
H21 H 0.3065 0.1500 -0.0148 0.052 Uiso 1 1 calc R
C20 C 0.2256(4) 0.2090(3) -0.1165(2) 0.0477(11) Uani 1 1 d .
C19 C 0.2458(4) 0.2890(3) -0.1663(2) 0.0522(12) Uani 1 1 d .
H19 H 0.1833 0.2943 -0.2120 0.063 Uiso 1 1 calc R
C23 C 0.1022(4) 0.1318(3) -0.1363(2) 0.0719(15) Uani 1 1 d .
H23A H 0.0321 0.1607 -0.1154 0.108 Uiso 1 1 calc R
H23B H 0.1280 0.0578 -0.1174 0.108 Uiso 1 1 calc R
H23C H 0.0683 0.1283 -0.1888 0.108 Uiso 1 1 calc R
C22 C 0.3814(5) 0.4445(3) -0.2066(2) 0.0771(16) Uani 1 1 d .
H22A H 0.3157 0.4316 -0.2527 0.116 Uiso 1 1 calc R
H22B H 0.4718 0.4342 -0.2127 0.116 Uiso 1 1 calc R
H22C H 0.3719 0.5200 -0.1905 0.116 Uiso 1 1 calc R
C17 C 0.4502(4) 0.3532(3) -0.0806(2) 0.0456(11) Uani 1 1 d .
C6 C 0.4847(4) 0.2110(3) 0.1042(2) 0.0374(10) Uani 1 1 d .
C2 C 0.3440(4) 0.2206(3) 0.1912(2) 0.0428(11) Uani 1 1 d .
C5 C 0.5213(4) 0.1015(3) 0.1286(2) 0.0405(11) Uani 1 1 d .
H5 H 0.5811 0.0615 0.1080 0.049 Uiso 1 1 calc R
C1 C 0.3960(4) 0.2679(3) 0.1370(2) 0.0433(11) Uani 1 1 d .
C4 C 0.4710(4) 0.0508(3) 0.1823(2) 0.0448(11) Uani 1 1 d .
C3 C 0.3827(4) 0.1107(3) 0.2123(2) 0.0486(12) Uani 1 1 d .
H3 H 0.3476 0.0766 0.2480 0.058 Uiso 1 1 calc R
C7 C 0.2537(4) 0.2875(3) 0.2280(2) 0.0655(14) Uani 1 1 d .
H7A H 0.3028 0.3521 0.2518 0.098 Uiso 1 1 calc R
H7B H 0.2272 0.2413 0.2638 0.098 Uiso 1 1 calc R
H7C H 0.1737 0.3118 0.1918 0.098 Uiso 1 1 calc R
C8 C 0.5149(4) -0.0681(3) 0.2086(2) 0.0632(14) Uani 1 1 d .
H8A H 0.5458 -0.0687 0.2613 0.095 Uiso 1 1 calc R
H8B H 0.5878 -0.0920 0.1882 0.095 Uiso 1 1 calc R
H8C H 0.4388 -0.1184 0.1931 0.095 Uiso 1 1 calc R
O1 O 0.3651(3) 0.3792(2) 0.11399(18) 0.0552(9) Uani 1 1 d D
O2 O 0.5648(3) 0.4186(3) -0.05955(18) 0.0603(9) Uani 1 1 d D
F1 F 0.7881(3) 0.3086(2) 0.14446(18) 0.1184(13) Uani 1 1 d .
O3 O 0.3961(3) -0.0553(3) 0.4478(2) 0.0788(11) Uani 1 1 d .
C25 C 0.4700(7) 0.0344(5) 0.4293(3) 0.131(3) Uani 1 1 d .
H25A H 0.4212 0.1040 0.4314 0.157 Uiso 1 1 calc R
H25B H 0.4770 0.0246 0.3793 0.157 Uiso 1 1 calc R
C24 C 0.3931(6) -0.0428(5) 0.5216(4) 0.132(3) Uani 1 1 d .
H24A H 0.3464 -0.1068 0.5360 0.158 Uiso 1 1 calc R
H24B H 0.3418 0.0244 0.5265 0.158 Uiso 1 1 calc R
H1 H 0.283(2) 0.387(3) 0.108(2) 0.047(14) Uiso 1 1 d D
H2 H 0.558(5) 0.478(2) -0.082(2) 0.10(2) Uiso 1 1 d D

loop_
_atom_site_aniso_label
_atom_site_aniso_U_11
_atom_site_aniso_U_22
_atom_site_aniso_U_33
_atom_site_aniso_U_23
_atom_site_aniso_U_13
_atom_site_aniso_U_12
C10 0.042(3) 0.038(2) 0.041(3) 0.007(2) 0.010(2) -0.001(2)
C11 0.058(4) 0.065(3) 0.070(4) -0.012(3) 0.002(3) -0.007(3)
C15 0.048(3) 0.068(3) 0.053(3) -0.006(2) 0.006(3) 0.011(3)
C12 0.037(4) 0.087(4) 0.122(6) -0.009(4) -0.005(4) -0.007(3)
C14 0.073(4) 0.092(4) 0.073(4) -0.003(3) 0.021(4) 0.026(3)
C13 0.056(4) 0.088(4) 0.107(6) 0.025(4) 0.030(4) 0.014(3)
C9 0.048(3) 0.030(2) 0.042(3) 0.0017(19) 0.009(2) 0.000(2)
C16 0.040(3) 0.043(2) 0.033(3) 0.006(2) 0.008(2) 0.007(2)
C18 0.056(3) 0.052(3) 0.038(3) 0.012(2) 0.008(3) 0.010(2)
C21 0.040(3) 0.053(2) 0.035(3) 0.006(2) 0.008(2) 0.001(2)
C20 0.038(3) 0.058(3) 0.045(3) 0.004(2) 0.009(2) 0.001(2)
C19 0.054(3) 0.063(3) 0.033(3) 0.001(2) 0.000(2) 0.012(2)
C23 0.057(4) 0.095(3) 0.056(4) -0.001(3) 0.000(3) -0.018(3)
C22 0.093(4) 0.081(3) 0.049(4) 0.026(3) 0.003(3) -0.004(3)
C17 0.045(3) 0.043(2) 0.049(3) 0.008(2) 0.013(2) 0.002(2)
C6 0.040(3) 0.037(2) 0.033(3) -0.0008(19) 0.004(2) 0.000(2)
C2 0.035(3) 0.054(3) 0.038(3) -0.006(2) 0.008(2) 0.005(2)
C5 0.043(3) 0.044(2) 0.035(3) 0.006(2) 0.009(2) 0.004(2)
C1 0.046(3) 0.037(2) 0.041(3) 0.002(2) 0.001(2) 0.006(2)
C4 0.045(3) 0.045(2) 0.044(3) 0.006(2) 0.009(2) 0.001(2)
C3 0.050(3) 0.060(3) 0.036(3) 0.010(2) 0.010(2) 0.001(2)
C7 0.061(3) 0.081(3) 0.059(4) -0.003(3) 0.023(3) 0.011(3)
C8 0.078(4) 0.054(3) 0.062(4) 0.023(2) 0.026(3) 0.006(3)
O1 0.045(2) 0.0471(18) 0.072(2) 0.0064(15) 0.012(2) 0.0078(18)
O2 0.057(2) 0.0548(19) 0.062(2) 0.0223(18) 0.0022(18) -0.0110(18)
F1 0.081(3) 0.139(2) 0.107(3) -0.068(2) -0.027(2) 0.007(2)
O3 0.068(3) 0.095(2) 0.065(3) -0.018(2) 0.002(2) -0.032(2)
C25 0.148(7) 0.162(6) 0.060(5) 0.033(4) -0.014(5) -0.076(6)
C24 0.117(6) 0.192(6) 0.084(6) -0.008(5) 0.023(5) -0.096(5)

loop_
_atom_type_symbol
_atom_type_description
_atom_type_scat_dispersion_real
_atom_type_scat_dispersion_imag
_atom_type_scat_source
C C 0.0033 0.0016 'International Tables Vol C Tables 4.2.6.8 and 6.1.1.4'
H H 0.0000 0.0000 'International Tables Vol C Tables 4.2.6.8 and 6.1.1.4'
O O 0.0106 0.0060 'International Tables Vol C Tables 4.2.6.8 and 6.1.1.4'
F F 0.0171 0.0103 'International Tables Vol C Tables 4.2.6.8 and 6.1.1.4'

loop_
_geom_angle_atom_site_label_1
_geom_angle_atom_site_label_2
_geom_angle_atom_site_label_3
_geom_angle
_geom_angle_site_symmetry_3
C11 C10 C15 114.5(4) .
C11 C10 C9 121.9(4) .
C15 C10 C9 123.5(4) .
F1 C11 C10 116.4(5) .
F1 C11 C12 118.5(5) .
C10 C11 C12 125.1(5) .
C10 C15 C14 122.2(5) .
C13 C12 C11 118.1(5) .
C13 C14 C15 119.7(5) .
C12 C13 C14 120.3(5) .
C10 C9 C6 113.0(3) .
C10 C9 C16 111.7(3) .
C6 C9 C16 113.1(3) .
C21 C16 C17 118.5(4) .
C21 C16 C9 123.4(3) .
C17 C16 C9 118.1(4) .
C19 C18 C17 119.0(4) .
C19 C18 C22 120.6(4) .
C17 C18 C22 120.4(4) .
C16 C21 C20 122.3(4) .
C21 C20 C19 118.2(4) .
C21 C20 C23 121.5(4) .
C19 C20 C23 120.2(4) .
C18 C19 C20 121.5(4) .
O2 C17 C18 123.4(4) .
O2 C17 C16 116.1(4) .
C18 C17 C16 120.5(4) .
C1 C6 C5 117.0(4) .
C1 C6 C9 120.5(3) .
C5 C6 C9 122.5(4) .
C1 C2 C3 117.3(4) .
C1 C2 C7 121.1(4) .
C3 C2 C7 121.5(4) .
C4 C5 C6 122.0(4) .
C2 C1 C6 122.9(3) .
C2 C1 O1 121.0(4) .
C6 C1 O1 116.1(4) .
C3 C4 C5 118.5(3) .
C3 C4 C8 120.8(4) .
C5 C4 C8 120.6(4) .
C4 C3 C2 122.3(4) .
C25 O3 C24 108.4(4) .
O3 C25 C24 112.2(5) 3_656
O3 C24 C25 112.0(5) 3_656

loop_
_geom_bond_atom_site_label_1
_geom_bond_atom_site_label_2
_geom_bond_distance
_geom_bond_site_symmetry_2
C10 C11 1.371(6) .
C10 C15 1.380(5) .
C10 C9 1.514(5) .
C11 F1 1.370(5) .
C11 C12 1.374(6) .
C15 C14 1.390(6) .
C12 C13 1.357(6) .
C14 C13 1.365(6) .
C9 C6 1.515(5) .
C9 C16 1.533(5) .
C16 C21 1.379(5) .
C16 C17 1.402(5) .
C18 C19 1.387(5) .
C18 C17 1.397(5) .
C18 C22 1.528(5) .
C21 C20 1.385(5) .
C20 C19 1.387(5) .
C20 C23 1.518(5) .
C17 O2 1.369(5) .
C6 C1 1.390(5) .
C6 C5 1.398(4) .
C2 C1 1.384(5) .
C2 C3 1.391(5) .
C2 C7 1.509(5) .
C5 C4 1.383(5) .
C1 O1 1.401(4) .
C4 C3 1.374(5) .
C4 C8 1.525(4) .
O3 C25 1.397(5) .
O3 C24 1.407(6) .
C25 C24 1.459(7) 3_656
C24 C25 1.459(7) 3_656
